data_4312644
loop_
_publ_author_name
'Ziwei Xiao'
'Brian O. Patrick'
'David Dolphin'

_publ_section_title
;
 Ni(III) Complex of an N-Confused Porphyrin Inner C-Oxide
;
_journal_name_full 'Inorganic Chemistry'
_journal_page_first 8125
_journal_page_last 8127
_journal_paper_doi 10.1021/ic020701s
_journal_volume 42
_journal_year 2003
_chemical_formula_sum 'C54 H42 Cl2 N5 Ni O'
_chemical_formula_weight 906.54
_space_group_IT_number 13
_symmetry_cell_setting monoclinic
_symmetry_space_group_name_Hall '-P 2ya'
_symmetry_space_group_name_H-M 'P 1 2/a 1'
_atom_sites_solution_hydrogens geom
_atom_sites_solution_primary direct
_atom_sites_solution_secondary difmap
_audit_creation_method SHELXL-97
_cell_angle_alpha 90.00
_cell_angle_beta 93.004(3)
_cell_angle_gamma 90.00
_cell_formula_units_Z 4
_cell_length_a 21.2291(14)
_cell_length_b 8.6451(5)
_cell_length_c 25.7622(17)
_cell_measurement_temperature 173(2)
_cell_volume 4721.6(5)
_computing_structure_refinement 'SHELXL-97 (Sheldrick, 1997)'
_diffrn_ambient_temperature 173(2)
_diffrn_measured_fraction_theta_full 0.939
_diffrn_measured_fraction_theta_max 0.939
_diffrn_radiation_monochromator graphite
_diffrn_radiation_source 'fine-focus sealed tube'
_diffrn_radiation_type MoK\a
_diffrn_radiation_wavelength 0.71069
_diffrn_reflns_av_R_equivalents 0.0000
_diffrn_reflns_av_sigmaI/netI 0.0969
_diffrn_reflns_limit_h_max 27
_diffrn_reflns_limit_h_min -25
_diffrn_reflns_limit_k_max 11
_diffrn_reflns_limit_k_min 0
_diffrn_reflns_limit_l_max 31
_diffrn_reflns_limit_l_min 0
_diffrn_reflns_number 10590
_diffrn_reflns_theta_full 27.88
_diffrn_reflns_theta_max 27.88
_diffrn_reflns_theta_min 2.04
_exptl_absorpt_coefficient_mu 0.568
_exptl_crystal_density_diffrn 1.275
_exptl_crystal_density_method 'not measured'
_exptl_crystal_F_000 1884
_refine_diff_density_max 0.980
_refine_diff_density_min -0.766
_refine_diff_density_rms 0.104
_refine_ls_extinction_method none
_refine_ls_goodness_of_fit_ref 0.939
_refine_ls_hydrogen_treatment mixed
_refine_ls_matrix_type full
_refine_ls_number_parameters 587
_refine_ls_number_reflns 10590
_refine_ls_number_restraints 0
_refine_ls_restrained_S_all 0.939
_refine_ls_R_factor_all 0.1123
_refine_ls_R_factor_gt 0.0710
_refine_ls_shift/su_max 0.001
_refine_ls_shift/su_mean 0.000
_refine_ls_structure_factor_coef Fsqd
_refine_ls_weighting_details 'calc w=1/[\s^2^(Fo^2^)+(0.1257P)^2^+0.0000P] where P=(Fo^2^+2Fc^2^)/3'
_refine_ls_weighting_scheme calc
_refine_ls_wR_factor_gt 0.1867
_refine_ls_wR_factor_ref 0.2087
_reflns_number_gt 6256
_reflns_number_total 10590
_reflns_threshold_expression >2sigma(I)
_cod_data_source_file ic020701s.cif
_cod_data_source_block NiCTTPO
_cod_database_code 4312644

loop_
_symmetry_equiv_pos_as_xyz
'x, y, z'
'x+1/2, -y, z'
'-x, -y, -z'
'-x-1/2, y, -z'

loop_
_atom_site_label
_atom_site_type_symbol
_atom_site_fract_x
_atom_site_fract_y
_atom_site_fract_z
_atom_site_U_iso_or_equiv
_atom_site_adp_type
_atom_site_occupancy
_atom_site_symmetry_multiplicity
_atom_site_calc_flag
_atom_site_refinement_flags
_atom_site_disorder_assembly
_atom_site_disorder_group
Ni Ni 0.497731(19) 0.23854(5) 0.215416(18) 0.02246(14) Uani 1 1 d . . .
Cl1 Cl 0.0999(14) 0.261(4) 0.3720(13) 0.394(17) Uiso 0.33 1 d P . .
Cl2 Cl 0.0607(4) 0.2734(11) 0.3505(4) 0.113(2) Uiso 0.33 1 d P . .
Cl3 Cl 0.0651(4) 0.3189(11) 0.3275(4) 0.123(3) Uiso 0.33 1 d P . .
Cl4 Cl 0.1726(4) 0.1653(10) 0.3277(4) 0.115(2) Uiso 0.33 1 d P . .
Cl5 Cl 0.1729(2) 0.1455(6) 0.2963(3) 0.0741(13) Uiso 0.33 1 d P . .
Cl6 Cl 0.1506(4) 0.1372(11) 0.2677(4) 0.135(3) Uiso 0.33 1 d P . .
O1 O 0.49112(17) 0.0530(4) 0.16670(15) 0.0255(11) Uani 0.639(7) 1 d P . .
O1B O 0.5342(3) 0.0463(7) 0.2544(3) 0.0252(19) Uani 0.361(7) 1 d P . .
N2 N 0.39887(15) 0.2762(4) 0.07568(14) 0.0382(8) Uani 1 1 d . . .
C21 C 0.46881(16) 0.1813(5) 0.13991(15) 0.0390(9) Uani 1.06 1 d P . .
N22 N 0.58916(13) 0.2640(3) 0.19049(12) 0.0248(6) Uani 1 1 d . . .
N23 N 0.53334(16) 0.1983(6) 0.28779(15) 0.0547(12) Uani 0.95 1 d P . .
N24 N 0.40963(13) 0.1654(3) 0.23965(12) 0.0262(6) Uani 1 1 d . . .
N25 N 0.47849(14) 0.4652(4) 0.21769(13) 0.0304(7) Uani 1 1 d . . .
C1 C 0.40332(16) 0.2091(5) 0.12490(15) 0.0299(8) Uani 1 1 d . . .
C3 C 0.45797(16) 0.2965(5) 0.06020(15) 0.0302(8) Uani 1 1 d . . .
H3 H 0.4680 0.3403 0.0278 0.036 Uiso 1 1 calc R . .
C4 C 0.50280(15) 0.2443(4) 0.09849(14) 0.0263(7) Uani 1 1 d . . .
C5 C 0.56850(15) 0.2539(4) 0.09561(14) 0.0245(7) Uani 1 1 d . . .
C6 C 0.60910(15) 0.2500(4) 0.14121(14) 0.0231(7) Uani 1 1 d . . .
C7 C 0.67716(15) 0.2438(4) 0.14213(14) 0.0252(7) Uani 1 1 d . . .
H7 H 0.7025 0.2311 0.1131 0.030 Uiso 1 1 calc R . .
C8 C 0.69767(15) 0.2594(4) 0.19223(15) 0.0282(7) Uani 1 1 d . . .
H8 H 0.7404 0.2615 0.2051 0.034 Uiso 1 1 calc R . .
C9 C 0.64268(15) 0.2724(4) 0.22276(15) 0.0262(7) Uani 1 1 d . . .
C10 C 0.64397(16) 0.2882(4) 0.27671(16) 0.0301(8) Uani 1 1 d . . .
C11 C 0.59077(16) 0.2620(5) 0.30658(15) 0.0344(9) Uani 1 1 d . . .
C12 C 0.58786(16) 0.2936(5) 0.35994(15) 0.0317(8) Uani 1 1 d . . .
H12 H 0.6203 0.3402 0.3815 0.038 Uiso 1 1 calc R . .
C13 C 0.53152(16) 0.2470(5) 0.37528(14) 0.0311(8) Uani 1 1 d . . .
H13 H 0.5174 0.2543 0.4096 0.037 Uiso 1 1 calc R . .
C14 C 0.49661(17) 0.1849(5) 0.33165(16) 0.0364(9) Uani 1 1 d . . .
C15 C 0.43462(16) 0.1262(4) 0.33247(16) 0.0317(8) Uani 1 1 d . . .
C16 C 0.39531(16) 0.1104(4) 0.28731(14) 0.0265(7) Uani 1 1 d . . .
C17 C 0.33358(16) 0.0416(4) 0.28481(16) 0.0308(8) Uani 1 1 d . . .
H17 H 0.3134 -0.0074 0.3125 0.037 Uiso 1 1 calc R . .
C18 C 0.30979(16) 0.0601(4) 0.23553(16) 0.0308(8) Uani 1 1 d . . .
H18 H 0.2692 0.0292 0.2221 0.037 Uiso 1 1 calc R . .
C19 C 0.35776(15) 0.1356(4) 0.20746(14) 0.0263(7) Uani 1 1 d . . .
C20 C 0.35159(16) 0.1751(4) 0.15433(16) 0.0303(8) Uani 1 1 d . . .
C25 C 0.59482(15) 0.2758(4) 0.04389(15) 0.0278(7) Uani 1 1 d . . .
C26 C 0.57337(18) 0.1871(5) 0.00209(17) 0.0356(9) Uani 1 1 d . . .
H26 H 0.5425 0.1096 0.0069 0.043 Uiso 1 1 calc R . .
C27 C 0.5963(2) 0.2095(6) -0.04740(18) 0.0440(11) Uani 1 1 d . . .
H27 H 0.5810 0.1463 -0.0755 0.053 Uiso 1 1 calc R . .
C28 C 0.64064(18) 0.3215(6) -0.05610(18) 0.0436(11) Uani 1 1 d . . .
C29 C 0.66225(18) 0.4118(6) -0.01366(18) 0.0422(10) Uani 1 1 d . . .
H29 H 0.6929 0.4899 -0.0185 0.051 Uiso 1 1 calc R . .
C30 C 0.63988(17) 0.3891(5) 0.03484(17) 0.0349(9) Uani 1 1 d . . .
H30 H 0.6554 0.4520 0.0629 0.042 Uiso 1 1 calc R . .
C31 C 0.6630(2) 0.3527(8) -0.1098(2) 0.0628(15) Uani 1 1 d . . .
H31A H 0.7014 0.4157 -0.1071 0.094 Uiso 1 1 calc R . .
H31B H 0.6301 0.4082 -0.1304 0.094 Uiso 1 1 calc R . .
H31C H 0.6720 0.2544 -0.1269 0.094 Uiso 1 1 calc R . .
C32 C 0.70385(17) 0.3323(4) 0.30485(15) 0.0294(8) Uani 1 1 d . . .
C33 C 0.73676(18) 0.4642(5) 0.29140(16) 0.0342(8) Uani 1 1 d . . .
H33 H 0.7202 0.5276 0.2638 0.041 Uiso 1 1 calc R . .
C34 C 0.79363(18) 0.5058(5) 0.31741(16) 0.0360(9) Uani 1 1 d . . .
H34 H 0.8147 0.5977 0.3079 0.043 Uiso 1 1 calc R . .
C35 C 0.81954(17) 0.4134(5) 0.35714(17) 0.0361(9) Uani 1 1 d . . .
C36 C 0.78726(18) 0.2812(5) 0.37142(17) 0.0368(9) Uani 1 1 d . . .
H36 H 0.8044 0.2168 0.3985 0.044 Uiso 1 1 calc R . .
C37 C 0.72974(17) 0.2432(4) 0.34587(16) 0.0318(8) Uani 1 1 d . . .
H37 H 0.7076 0.1544 0.3567 0.038 Uiso 1 1 calc R . .
C38 C 0.8828(2) 0.4539(6) 0.3842(2) 0.0547(13) Uani 1 1 d . . .
H38A H 0.9150 0.3814 0.3732 0.082 Uiso 1 1 calc R . .
H38B H 0.8795 0.4469 0.4219 0.082 Uiso 1 1 calc R . .
H38C H 0.8946 0.5595 0.3748 0.082 Uiso 1 1 calc R . .
C39 C 0.41077(17) 0.0833(5) 0.38408(16) 0.0326(8) Uani 1 1 d . . .
C40 C 0.44507(19) -0.0162(6) 0.4169(2) 0.0473(11) Uani 1 1 d . . .
H40 H 0.4844 -0.0547 0.4066 0.057 Uiso 1 1 calc R . .
C41 C 0.4234(2) -0.0608(7) 0.4642(2) 0.0549(14) Uani 1 1 d . . .
H41 H 0.4473 -0.1312 0.4856 0.066 Uiso 1 1 calc R . .
C42 C 0.3663(2) -0.0027(7) 0.48083(19) 0.0570(14) Uani 1 1 d . . .
C43 C 0.33244(19) 0.0960(6) 0.44861(17) 0.0430(10) Uani 1 1 d . . .
H43 H 0.2937 0.1366 0.4594 0.052 Uiso 1 1 calc R . .
C44 C 0.35325(17) 0.1379(5) 0.40090(16) 0.0343(9) Uani 1 1 d . . .
H44 H 0.3282 0.2048 0.3791 0.041 Uiso 1 1 calc R . .
C45 C 0.3428(3) -0.0549(11) 0.5329(3) 0.100(3) Uani 1 1 d . . .
H45A H 0.3348 0.0359 0.5543 0.150 Uiso 1 1 calc R . .
H45B H 0.3749 -0.1202 0.5507 0.150 Uiso 1 1 calc R . .
H45C H 0.3037 -0.1141 0.5271 0.150 Uiso 1 1 calc R . .
C46 C 0.28672(16) 0.1857(5) 0.12980(15) 0.0295(8) Uani 1 1 d . . .
C47 C 0.24175(17) 0.2746(5) 0.15427(16) 0.0357(9) Uani 1 1 d . . .
H47 H 0.2537 0.3321 0.1846 0.043 Uiso 1 1 calc R . .
C48 C 0.17976(18) 0.2787(5) 0.13430(16) 0.0375(9) Uani 1 1 d . . .
H48 H 0.1498 0.3393 0.1515 0.045 Uiso 1 1 calc R . .
C49 C 0.16043(17) 0.1972(5) 0.09014(16) 0.0361(9) Uani 1 1 d . . .
C50 C 0.20549(18) 0.1096(6) 0.06593(17) 0.0409(10) Uani 1 1 d . . .
H50 H 0.1936 0.0521 0.0355 0.049 Uiso 1 1 calc R . .
C51 C 0.26815(18) 0.1053(5) 0.08597(17) 0.0386(9) Uani 1 1 d . . .
H51 H 0.2982 0.0454 0.0688 0.046 Uiso 1 1 calc R . .
C52 C 0.09185(19) 0.1937(7) 0.0704(2) 0.0524(12) Uani 1 1 d . . .
H52A H 0.0680 0.1249 0.0924 0.079 Uiso 1 1 calc R . .
H52B H 0.0890 0.1557 0.0345 0.079 Uiso 1 1 calc R . .
H52C H 0.0742 0.2984 0.0715 0.079 Uiso 1 1 calc R . .
C53 C 0.4340(2) 0.5202(5) 0.2481(2) 0.0500(12) Uani 1 1 d . . .
H53 H 0.4126 0.4499 0.2693 0.060 Uiso 1 1 calc R . .
C54 C 0.4183(3) 0.6753(6) 0.2494(2) 0.0623(16) Uani 1 1 d . . .
H54 H 0.3861 0.7098 0.2709 0.075 Uiso 1 1 calc R . .
C55 C 0.4484(2) 0.7761(5) 0.2206(2) 0.0540(13) Uani 1 1 d . . .
H55 H 0.4380 0.8829 0.2214 0.065 Uiso 1 1 calc R . .
C56 C 0.4949(2) 0.7240(5) 0.1894(2) 0.0569(14) Uani 1 1 d . . .
H56 H 0.5175 0.7943 0.1690 0.068 Uiso 1 1 calc R . .
C57 C 0.50771(19) 0.5673(5) 0.18825(19) 0.0422(10) Uani 1 1 d . . .
H57 H 0.5385 0.5307 0.1657 0.051 Uiso 1 1 calc R . .
C58 C 0.1030(7) 0.2432(18) 0.2977(6) 0.083(4) Uiso 0.50 1 d P . .
C59 C 0.0907(7) 0.130(2) 0.3090(7) 0.091(4) Uiso 0.50 1 d P . .

loop_
_atom_site_aniso_label
_atom_site_aniso_U_11
_atom_site_aniso_U_22
_atom_site_aniso_U_33
_atom_site_aniso_U_23
_atom_site_aniso_U_13
_atom_site_aniso_U_12
Ni 0.0190(2) 0.0254(2) 0.0231(2) -0.00152(18) 0.00245(15) 0.00227(16)
O1 0.031(2) 0.0192(19) 0.027(2) 0.0007(15) 0.0007(15) 0.0015(14)
O1B 0.026(3) 0.022(3) 0.028(4) 0.002(3) 0.001(3) 0.005(2)
N2 0.0326(17) 0.052(2) 0.0297(19) 0.0062(16) 0.0001(13) 0.0014(15)
C21 0.0201(16) 0.069(3) 0.027(2) 0.0179(19) -0.0017(13) -0.0071(16)
N22 0.0185(13) 0.0297(15) 0.0266(16) -0.0050(12) 0.0047(11) -0.0001(11)
N23 0.0232(17) 0.115(4) 0.026(2) -0.013(2) 0.0048(14) -0.018(2)
N24 0.0222(14) 0.0246(15) 0.0322(18) 0.0014(12) 0.0047(12) 0.0029(11)
N25 0.0310(15) 0.0261(15) 0.0349(19) -0.0066(13) 0.0087(13) 0.0006(12)
C1 0.0237(17) 0.044(2) 0.0223(19) 0.0054(15) 0.0021(13) 0.0036(14)
C3 0.0249(17) 0.044(2) 0.0213(19) 0.0100(16) -0.0019(13) 0.0023(15)
C4 0.0202(15) 0.0363(19) 0.0224(18) 0.0033(15) 0.0012(12) 0.0024(14)
C5 0.0198(15) 0.0237(16) 0.0300(19) 0.0027(14) 0.0012(12) 0.0028(12)
C6 0.0208(15) 0.0228(16) 0.0259(18) 0.0011(14) 0.0025(12) 0.0048(12)
C7 0.0167(15) 0.0321(18) 0.0272(18) 0.0004(15) 0.0045(12) 0.0032(13)
C8 0.0193(15) 0.038(2) 0.0275(19) -0.0019(16) 0.0018(13) 0.0042(14)
C9 0.0216(16) 0.0263(17) 0.031(2) -0.0015(14) 0.0048(13) -0.0003(12)
C10 0.0250(17) 0.0334(19) 0.032(2) -0.0063(15) 0.0069(14) -0.0046(14)
C11 0.0234(17) 0.059(3) 0.0207(19) -0.0034(18) 0.0012(13) -0.0087(17)
C12 0.0218(16) 0.051(2) 0.0222(19) 0.0013(16) -0.0018(13) -0.0001(15)
C13 0.0243(16) 0.049(2) 0.0202(18) -0.0011(17) 0.0039(13) 0.0034(15)
C14 0.0260(18) 0.057(3) 0.026(2) -0.0009(18) 0.0029(15) 0.0004(17)
C15 0.0256(17) 0.0338(19) 0.036(2) -0.0008(16) 0.0039(15) -0.0015(14)
C16 0.0287(17) 0.0287(17) 0.0222(18) -0.0005(14) 0.0035(13) 0.0050(14)
C17 0.0271(17) 0.0327(19) 0.033(2) 0.0067(16) 0.0058(15) -0.0068(14)
C18 0.0220(16) 0.036(2) 0.034(2) 0.0021(16) -0.0009(14) -0.0018(14)
C19 0.0213(16) 0.0277(17) 0.030(2) 0.0032(15) 0.0029(13) 0.0031(13)
C20 0.0248(17) 0.0329(19) 0.033(2) 0.0050(16) 0.0021(14) 0.0047(14)
C25 0.0199(15) 0.0326(19) 0.031(2) -0.0028(15) 0.0018(13) 0.0044(13)
C26 0.0309(19) 0.037(2) 0.039(2) -0.0063(17) 0.0078(16) -0.0014(15)
C27 0.038(2) 0.057(3) 0.037(2) -0.013(2) 0.0068(18) 0.0066(19)
C28 0.0251(19) 0.068(3) 0.039(3) 0.009(2) 0.0095(17) 0.0129(19)
C29 0.0275(19) 0.053(3) 0.046(3) 0.013(2) 0.0021(17) -0.0039(17)
C30 0.0321(19) 0.038(2) 0.034(2) 0.0059(17) -0.0031(16) -0.0040(16)
C31 0.044(3) 0.106(5) 0.040(3) 0.011(3) 0.016(2) 0.012(3)
C32 0.0284(17) 0.034(2) 0.026(2) -0.0051(15) 0.0024(14) -0.0037(14)
C33 0.0338(19) 0.041(2) 0.028(2) 0.0014(17) 0.0035(15) -0.0054(16)
C34 0.037(2) 0.039(2) 0.033(2) -0.0076(17) 0.0040(16) -0.0145(16)
C35 0.0266(18) 0.042(2) 0.039(2) -0.0115(18) 0.0009(16) -0.0025(16)
C36 0.0308(19) 0.042(2) 0.038(2) -0.0024(18) 0.0012(16) 0.0029(16)
C37 0.0275(17) 0.0325(19) 0.035(2) -0.0046(17) 0.0025(14) -0.0037(14)
C38 0.040(2) 0.064(3) 0.059(3) -0.007(3) -0.014(2) -0.011(2)
C39 0.0277(18) 0.041(2) 0.029(2) 0.0033(16) -0.0014(14) 0.0001(15)
C40 0.030(2) 0.055(3) 0.058(3) 0.018(2) 0.0018(19) 0.0068(18)
C41 0.036(2) 0.075(4) 0.053(3) 0.030(3) -0.001(2) 0.004(2)
C42 0.045(2) 0.092(4) 0.034(3) 0.024(3) -0.0031(19) -0.006(2)
C43 0.034(2) 0.065(3) 0.031(2) 0.005(2) 0.0050(17) 0.0019(19)
C44 0.0295(18) 0.044(2) 0.029(2) 0.0033(17) 0.0009(15) 0.0079(16)
C45 0.076(4) 0.171(8) 0.054(4) 0.059(5) 0.014(3) 0.020(5)
C46 0.0227(17) 0.0356(19) 0.030(2) 0.0060(16) 0.0032(14) 0.0024(14)
C47 0.0272(18) 0.052(2) 0.027(2) -0.0050(18) -0.0028(14) 0.0085(16)
C48 0.0280(18) 0.053(3) 0.032(2) -0.0032(18) -0.0001(15) 0.0146(17)
C49 0.0254(18) 0.052(2) 0.030(2) 0.0113(18) -0.0027(15) -0.0031(16)
C50 0.036(2) 0.056(3) 0.031(2) -0.0058(19) -0.0003(16) -0.0042(18)
C51 0.0303(19) 0.048(2) 0.038(2) -0.0109(19) 0.0053(16) 0.0024(17)
C52 0.030(2) 0.072(3) 0.053(3) 0.003(3) -0.012(2) 0.003(2)
C53 0.060(3) 0.029(2) 0.064(3) -0.005(2) 0.033(2) 0.0071(19)
C54 0.073(3) 0.034(2) 0.084(4) -0.006(2) 0.044(3) 0.013(2)
C55 0.058(3) 0.030(2) 0.076(4) -0.005(2) 0.027(3) 0.0067(19)
C56 0.064(3) 0.034(2) 0.075(4) 0.008(2) 0.029(3) 0.004(2)
C57 0.041(2) 0.0257(19) 0.062(3) -0.0017(19) 0.021(2) 0.0074(16)

loop_
_atom_type_symbol
_atom_type_description
_atom_type_scat_dispersion_real
_atom_type_scat_dispersion_imag
_atom_type_scat_source
C C 0.0033 0.0016 'International Tables Vol C Tables 4.2.6.8 and 6.1.1.4'
H H 0.0000 0.0000 'International Tables Vol C Tables 4.2.6.8 and 6.1.1.4'
N N 0.0061 0.0033 'International Tables Vol C Tables 4.2.6.8 and 6.1.1.4'
O O 0.0106 0.0060 'International Tables Vol C Tables 4.2.6.8 and 6.1.1.4'
Ni Ni 0.3393 1.1124 'International Tables Vol C Tables 4.2.6.8 and 6.1.1.4'
Cl Cl 0.1484 0.1585 'International Tables Vol C Tables 4.2.6.8 and 6.1.1.4'

loop_
_geom_angle_atom_site_label_1
_geom_angle_atom_site_label_2
_geom_angle_atom_site_label_3
_geom_angle
_geom_angle_site_symmetry_1
_geom_angle_site_symmetry_3
_geom_angle_publ_flag
N25 Ni N23 102.13(18) . . ?
N25 Ni O1 141.33(14) . . ?
N23 Ni O1 116.52(19) . . ?
N25 Ni C21 102.15(16) . . ?
N23 Ni C21 155.7(2) . . ?
O1 Ni C21 39.19(16) . . ?
N25 Ni O1B 147.4(2) . . ?
N23 Ni O1B 45.3(2) . . ?
O1 Ni O1B 71.3(2) . . ?
C21 Ni O1B 110.4(2) . . ?
N25 Ni N22 95.75(12) . . ?
N23 Ni N22 89.60(13) . . ?
O1 Ni N22 85.90(13) . . ?
C21 Ni N22 88.33(13) . . ?
O1B Ni N22 84.47(19) . . ?
N25 Ni N24 95.72(12) . . ?
N23 Ni N24 88.25(13) . . ?
O1 Ni N24 84.98(13) . . ?
C21 Ni N24 89.00(13) . . ?
O1B Ni N24 86.02(19) . . ?
N22 Ni N24 168.53(11) . . ?
Cl2 Cl1 Cl3 27.9(12) . . ?
Cl2 Cl1 C58 61(2) . . ?
Cl3 Cl1 C58 43.2(11) . . ?
Cl2 Cl1 C59 64(2) . . ?
Cl3 Cl1 C59 61.1(14) . . ?
C58 Cl1 C59 31.4(8) . . ?
Cl2 Cl1 Cl4 111(3) . . ?
Cl3 Cl1 Cl4 93.8(17) . . ?
C58 Cl1 Cl4 51.3(10) . . ?
C59 Cl1 Cl4 51.9(9) . . ?
Cl3 Cl2 Cl1 113(2) . . ?
Cl3 Cl2 C58 47.7(12) . . ?
Cl1 Cl2 C58 88(2) . . ?
Cl3 Cl2 C59 79.8(13) . . ?
Cl1 Cl2 C59 87(2) . . ?
C58 Cl2 C59 35.4(7) . . ?
Cl2 Cl3 C58 108.4(15) . . ?
Cl2 Cl3 Cl1 39.5(15) . . ?
C58 Cl3 Cl1 89.2(15) . . ?
Cl2 Cl3 C59 76.9(13) . . ?
C58 Cl3 C59 35.7(8) . . ?
Cl1 Cl3 C59 74.9(14) . . ?
Cl5 Cl4 Cl6 17.5(6) . . ?
Cl5 Cl4 C58 72.5(9) . . ?
Cl6 Cl4 C58 56.1(6) . . ?
Cl5 Cl4 C59 76.2(9) . . ?
Cl6 Cl4 C59 59.5(7) . . ?
C58 Cl4 C59 34.4(6) . . ?
Cl5 Cl4 Cl1 130.2(12) . . ?
Cl6 Cl4 Cl1 113.0(10) . . ?
C58 Cl4 Cl1 58.3(10) . . ?
C59 Cl4 Cl1 59.6(10) . . ?
Cl4 Cl5 Cl6 145.7(12) . . ?
Cl4 Cl5 C58 80.0(9) . . ?
Cl6 Cl5 C58 67.6(9) . . ?
Cl4 Cl5 C59 77.3(9) . . ?
Cl6 Cl5 C59 69.7(9) . . ?
C58 Cl5 C59 35.0(6) . . ?
Cl5 Cl6 C58 82.6(10) . . ?
Cl5 Cl6 Cl4 16.8(6) . . ?
C58 Cl6 Cl4 66.9(7) . . ?
Cl5 Cl6 C59 82.0(10) . . ?
C58 Cl6 C59 37.2(7) . . ?
Cl4 Cl6 C59 66.0(7) . . ?
C21 O1 Ni 71.7(2) . . ?
N23 O1B Ni 65.1(3) . . ?
C3 N2 C1 107.7(3) . . ?
O1 C21 C4 120.5(3) . . ?
O1 C21 C1 124.7(3) . . ?
C4 C21 C1 104.7(3) . . ?
O1 C21 Ni 69.2(2) . . ?
C4 C21 Ni 118.4(3) . . ?
C1 C21 Ni 116.5(3) . . ?
C6 N22 C9 106.3(3) . . ?
C6 N22 Ni 128.0(2) . . ?
C9 N22 Ni 124.9(2) . . ?
C11 N23 C14 105.3(3) . . ?
C11 N23 O1B 118.9(4) . . ?
C14 N23 O1B 113.1(4) . . ?
C11 N23 Ni 122.1(3) . . ?
C14 N23 Ni 124.2(3) . . ?
O1B N23 Ni 69.6(3) . . ?
C16 N24 C19 105.6(3) . . ?
C16 N24 Ni 128.0(2) . . ?
C19 N24 Ni 125.3(2) . . ?
C57 N25 C53 117.3(3) . . ?
C57 N25 Ni 121.8(2) . . ?
C53 N25 Ni 120.9(3) . . ?
N2 C1 C20 124.3(3) . . ?
N2 C1 C21 109.4(3) . . ?
C20 C1 C21 126.3(3) . . ?
N2 C3 C4 110.9(3) . . ?
C5 C4 C3 125.5(3) . . ?
C5 C4 C21 127.2(3) . . ?
C3 C4 C21 107.2(3) . . ?
C4 C5 C6 121.1(3) . . ?
C4 C5 C25 118.5(3) . . ?
C6 C5 C25 120.3(3) . . ?
N22 C6 C5 124.3(3) . . ?
N22 C6 C7 110.3(3) . . ?
C5 C6 C7 125.3(3) . . ?
C8 C7 C6 106.5(3) . . ?
C7 C8 C9 107.4(3) . . ?
N22 C9 C10 125.5(3) . . ?
N22 C9 C8 109.4(3) . . ?
C10 C9 C8 125.1(3) . . ?
C9 C10 C11 123.4(3) . . ?
C9 C10 C32 119.0(3) . . ?
C11 C10 C32 117.6(3) . . ?
N23 C11 C12 109.4(3) . . ?
N23 C11 C10 125.4(4) . . ?
C12 C11 C10 125.2(3) . . ?
C13 C12 C11 108.4(3) . . ?
C12 C13 C14 108.5(3) . . ?
N23 C14 C15 126.6(4) . . ?
N23 C14 C13 108.4(3) . . ?
C15 C14 C13 124.9(4) . . ?
C16 C15 C14 122.5(4) . . ?
C16 C15 C39 120.0(3) . . ?
C14 C15 C39 117.5(3) . . ?
N24 C16 C15 124.1(3) . . ?
N24 C16 C17 110.4(3) . . ?
C15 C16 C17 125.4(3) . . ?
C18 C17 C16 106.7(3) . . ?
C17 C18 C19 106.7(3) . . ?
N24 C19 C20 125.0(3) . . ?
N24 C19 C18 110.5(3) . . ?
C20 C19 C18 124.5(3) . . ?
C1 C20 C19 122.8(3) . . ?
C1 C20 C46 119.5(3) . . ?
C19 C20 C46 117.6(3) . . ?
C26 C25 C30 117.4(4) . . ?
C26 C25 C5 120.4(3) . . ?
C30 C25 C5 122.2(3) . . ?
C25 C26 C27 121.1(4) . . ?
C28 C27 C26 121.2(4) . . ?
C27 C28 C29 117.6(4) . . ?
C27 C28 C31 121.7(5) . . ?
C29 C28 C31 120.7(5) . . ?
C30 C29 C28 121.1(4) . . ?
C29 C30 C25 121.6(4) . . ?
C33 C32 C37 117.2(3) . . ?
C33 C32 C10 121.3(4) . . ?
C37 C32 C10 121.5(3) . . ?
C32 C33 C34 121.6(4) . . ?
C35 C34 C33 120.3(4) . . ?
C34 C35 C36 119.1(4) . . ?
C34 C35 C38 120.7(4) . . ?
C36 C35 C38 120.2(4) . . ?
C35 C36 C37 119.9(4) . . ?
C36 C37 C32 121.8(4) . . ?
C40 C39 C44 117.4(4) . . ?
C40 C39 C15 120.3(4) . . ?
C44 C39 C15 122.3(3) . . ?
C41 C40 C39 121.5(4) . . ?
C40 C41 C42 120.3(4) . . ?
C43 C42 C41 118.3(4) . . ?
C43 C42 C45 122.3(5) . . ?
C41 C42 C45 119.4(5) . . ?
C42 C43 C44 121.6(4) . . ?
C43 C44 C39 120.9(4) . . ?
C51 C46 C47 118.5(3) . . ?
C51 C46 C20 122.7(3) . . ?
C47 C46 C20 118.7(4) . . ?
C48 C47 C46 120.2(4) . . ?
C49 C48 C47 121.8(4) . . ?
C48 C49 C50 117.7(3) . . ?
C48 C49 C52 121.6(4) . . ?
C50 C49 C52 120.6(4) . . ?
C49 C50 C51 120.7(4) . . ?
C46 C51 C50 121.2(4) . . ?
N25 C53 C54 122.4(4) . . ?
C55 C54 C53 119.8(4) . . ?
C54 C55 C56 119.4(4) . . ?
C55 C56 C57 118.7(4) . . ?
N25 C57 C56 122.5(4) . . ?
C59 C58 Cl3 97.6(16) . . ?
C59 C58 Cl6 76.9(13) . . ?
Cl3 C58 Cl6 172.7(14) . . ?
C59 C58 Cl2 76.8(13) . . ?
Cl3 C58 Cl2 23.9(6) . . ?
Cl6 C58 Cl2 148.9(12) . . ?
C59 C58 Cl5 77.0(13) . . ?
Cl3 C58 Cl5 144.6(13) . . ?
Cl6 C58 Cl5 29.8(4) . . ?
Cl2 C58 Cl5 126.2(11) . . ?
C59 C58 Cl4 74.8(13) . . ?
Cl3 C58 Cl4 117.2(12) . . ?
Cl6 C58 Cl4 57.0(7) . . ?
Cl2 C58 Cl4 100.0(9) . . ?
Cl5 C58 Cl4 27.4(4) . . ?
C59 C58 Cl1 77.1(16) . . ?
Cl3 C58 Cl1 47.6(11) . . ?
Cl6 C58 Cl1 125.6(14) . . ?
Cl2 C58 Cl1 30.6(9) . . ?
Cl5 C58 Cl1 97.7(12) . . ?
Cl4 C58 Cl1 70.5(11) . . ?
C58 C59 Cl6 65.8(13) . . ?
C58 C59 Cl2 67.8(13) . . ?
Cl6 C59 Cl2 130.8(11) . . ?
C58 C59 Cl3 46.7(11) . . ?
Cl6 C59 Cl3 112.4(11) . . ?
Cl2 C59 Cl3 23.3(4) . . ?
C58 C59 Cl5 68.0(12) . . ?
Cl6 C59 Cl5 28.2(4) . . ?
Cl2 C59 Cl5 116.1(10) . . ?
Cl3 C59 Cl5 107.0(9) . . ?
C58 C59 Cl4 70.8(13) . . ?
Cl6 C59 Cl4 54.5(6) . . ?
Cl2 C59 Cl4 95.3(9) . . ?
Cl3 C59 Cl4 94.4(9) . . ?
Cl5 C59 Cl4 26.5(4) . . ?
C58 C59 Cl1 71.5(16) . . ?
Cl6 C59 Cl1 116.6(13) . . ?
Cl2 C59 Cl1 29.7(9) . . ?
Cl3 C59 Cl1 44.0(10) . . ?
Cl5 C59 Cl1 93.0(12) . . ?
Cl4 C59 Cl1 68.5(11) . . ?

loop_
_geom_bond_atom_site_label_1
_geom_bond_atom_site_label_2
_geom_bond_distance
_geom_bond_site_symmetry_2
_geom_bond_publ_flag
Ni N25 2.003(3) . ?
Ni N23 2.005(4) . ?
Ni O1 2.037(4) . ?
Ni C21 2.069(4) . ?
Ni O1B 2.072(6) . ?
Ni N22 2.088(3) . ?
Ni N24 2.100(3) . ?
Cl1 Cl2 0.98(3) . ?
Cl1 Cl3 1.42(3) . ?
Cl1 C58 1.92(4) . ?
Cl1 C59 1.98(4) . ?
Cl1 Cl4 2.13(3) . ?
Cl2 Cl3 0.720(11) . ?
Cl2 C58 1.688(18) . ?
Cl2 C59 1.776(19) . ?
Cl3 C58 1.317(17) . ?
Cl3 C59 1.794(19) . ?
Cl4 Cl5 0.826(9) . ?
Cl4 Cl6 1.609(12) . ?
Cl4 C58 1.766(17) . ?
Cl4 C59 1.805(17) . ?
Cl5 Cl6 0.858(9) . ?
Cl5 C58 1.710(16) . ?
Cl5 C59 1.797(16) . ?
Cl6 C58 1.594(18) . ?
Cl6 C59 1.702(18) . ?
O1 C21 1.377(5) . ?
O1B N23 1.571(8) . ?
N2 C3 1.348(5) . ?
N2 C1 1.393(5) . ?
C21 C4 1.427(5) . ?
C21 C1 1.444(5) . ?
N22 C6 1.365(5) . ?
N22 C9 1.374(4) . ?
N23 C11 1.401(5) . ?
N23 C14 1.411(5) . ?
N24 C16 1.366(5) . ?
N24 C19 1.368(4) . ?
N25 C57 1.337(5) . ?
N25 C53 1.344(5) . ?
C1 C20 1.398(5) . ?
C3 C4 1.409(5) . ?
C4 C5 1.403(4) . ?
C5 C6 1.420(5) . ?
C5 C25 1.484(5) . ?
C6 C7 1.445(4) . ?
C7 C8 1.347(5) . ?
C8 C9 1.446(5) . ?
C9 C10 1.395(5) . ?
C10 C11 1.418(5) . ?
C10 C32 1.480(5) . ?
C11 C12 1.406(5) . ?
C12 C13 1.341(5) . ?
C13 C14 1.419(5) . ?
C14 C15 1.412(5) . ?
C15 C16 1.402(5) . ?
C15 C39 1.494(5) . ?
C16 C17 1.437(5) . ?
C17 C18 1.351(5) . ?
C18 C19 1.436(5) . ?
C19 C20 1.410(5) . ?
C20 C46 1.488(5) . ?
C25 C26 1.380(6) . ?
C25 C30 1.397(5) . ?
C26 C27 1.402(6) . ?
C27 C28 1.377(7) . ?
C28 C29 1.401(7) . ?
C28 C31 1.511(6) . ?
C29 C30 1.374(6) . ?
C32 C33 1.390(5) . ?
C32 C37 1.397(6) . ?
C33 C34 1.397(5) . ?
C34 C35 1.389(6) . ?
C35 C36 1.392(6) . ?
C35 C38 1.520(5) . ?
C36 C37 1.396(5) . ?
C39 C40 1.386(6) . ?
C39 C44 1.399(5) . ?
C40 C41 1.382(6) . ?
C41 C42 1.400(7) . ?
C42 C43 1.367(7) . ?
C42 C45 1.523(7) . ?
C43 C44 1.376(6) . ?
C46 C51 1.366(6) . ?
C46 C47 1.401(5) . ?
C47 C48 1.388(5) . ?
C48 C49 1.382(6) . ?
C49 C50 1.393(6) . ?
C49 C52 1.517(5) . ?
C50 C51 1.402(5) . ?
C53 C54 1.383(6) . ?
C54 C55 1.331(7) . ?
C55 C56 1.380(7) . ?
C56 C57 1.382(6) . ?
C58 C59 1.057(19) . ?

loop_
_geom_torsion_atom_site_label_1
_geom_torsion_atom_site_label_2
_geom_torsion_atom_site_label_3
_geom_torsion_atom_site_label_4
_geom_torsion
_geom_torsion_site_symmetry_1
_geom_torsion_site_symmetry_2
_geom_torsion_site_symmetry_3
_geom_torsion_site_symmetry_4
_geom_torsion_publ_flag
C58 Cl1 Cl2 Cl3 -42.1(17) . . . . ?
C59 Cl1 Cl2 Cl3 -77.5(19) . . . . ?
Cl4 Cl1 Cl2 Cl3 -55(3) . . . . ?
Cl3 Cl1 Cl2 C58 42.1(17) . . . . ?
C59 Cl1 Cl2 C58 -35.4(7) . . . . ?
Cl4 Cl1 Cl2 C58 -13.2(19) . . . . ?
Cl3 Cl1 Cl2 C59 77.5(19) . . . . ?
C58 Cl1 Cl2 C59 35.4(7) . . . . ?
Cl4 Cl1 Cl2 C59 22.3(18) . . . . ?
Cl1 Cl2 Cl3 C58 65(3) . . . . ?
C59 Cl2 Cl3 C58 -17.2(12) . . . . ?
C58 Cl2 Cl3 Cl1 -65(3) . . . . ?
C59 Cl2 Cl3 Cl1 -82(2) . . . . ?
Cl1 Cl2 Cl3 C59 82(2) . . . . ?
C58 Cl2 Cl3 C59 17.2(12) . . . . ?
C58 Cl1 Cl3 Cl2 121(3) . . . . ?
C59 Cl1 Cl3 Cl2 88(2) . . . . ?
Cl4 Cl1 Cl3 Cl2 130(3) . . . . ?
Cl2 Cl1 Cl3 C58 -121(3) . . . . ?
C59 Cl1 Cl3 C58 -33.2(9) . . . . ?
Cl4 Cl1 Cl3 C58 8.9(13) . . . . ?
Cl2 Cl1 Cl3 C59 -88(2) . . . . ?
C58 Cl1 Cl3 C59 33.2(9) . . . . ?
Cl4 Cl1 Cl3 C59 42.1(10) . . . . ?
Cl2 Cl1 Cl4 Cl5 5(3) . . . . ?
Cl3 Cl1 Cl4 Cl5 -17(2) . . . . ?
C58 Cl1 Cl4 Cl5 -9.6(17) . . . . ?
C59 Cl1 Cl4 Cl5 30.8(17) . . . . ?
Cl2 Cl1 Cl4 Cl6 2(3) . . . . ?
Cl3 Cl1 Cl4 Cl6 -20.9(19) . . . . ?
C58 Cl1 Cl4 Cl6 -13.1(12) . . . . ?
C59 Cl1 Cl4 Cl6 27.3(12) . . . . ?
Cl2 Cl1 Cl4 C58 15(2) . . . . ?
Cl3 Cl1 Cl4 C58 -7.8(11) . . . . ?
C59 Cl1 Cl4 C58 40.4(8) . . . . ?
Cl2 Cl1 Cl4 C59 -26(2) . . . . ?
Cl3 Cl1 Cl4 C59 -48.2(14) . . . . ?
C58 Cl1 Cl4 C59 -40.4(8) . . . . ?
C58 Cl4 Cl5 Cl6 -19(2) . . . . ?
C59 Cl4 Cl5 Cl6 16(2) . . . . ?
Cl1 Cl4 Cl5 Cl6 -11(3) . . . . ?
Cl6 Cl4 Cl5 C58 19(2) . . . . ?
C59 Cl4 Cl5 C58 35.6(6) . . . . ?
Cl1 Cl4 Cl5 C58 8.6(15) . . . . ?
Cl6 Cl4 Cl5 C59 -16(2) . . . . ?
C58 Cl4 Cl5 C59 -35.6(6) . . . . ?
Cl1 Cl4 Cl5 C59 -27.0(15) . . . . ?
Cl4 Cl5 Cl6 C58 21(2) . . . . ?
C59 Cl5 Cl6 C58 37.6(7) . . . . ?
C58 Cl5 Cl6 Cl4 -21(2) . . . . ?
C59 Cl5 Cl6 Cl4 17(2) . . . . ?
Cl4 Cl5 Cl6 C59 -17(2) . . . . ?
C58 Cl5 Cl6 C59 -37.6(7) . . . . ?
C58 Cl4 Cl6 Cl5 158(3) . . . . ?
C59 Cl4 Cl6 Cl5 -161(3) . . . . ?
Cl1 Cl4 Cl6 Cl5 171(3) . . . . ?
Cl5 Cl4 Cl6 C58 -158(3) . . . . ?
C59 Cl4 Cl6 C58 40.7(7) . . . . ?
Cl1 Cl4 Cl6 C58 13.4(12) . . . . ?
Cl5 Cl4 Cl6 C59 161(3) . . . . ?
C58 Cl4 Cl6 C59 -40.7(7) . . . . ?
Cl1 Cl4 Cl6 C59 -27.3(12) . . . . ?
N25 Ni O1 C21 1.7(3) . . . . ?
N23 Ni O1 C21 -179.89(19) . . . . ?
O1B Ni O1 C21 -177.9(3) . . . . ?
N22 Ni O1 C21 -92.4(2) . . . . ?
N24 Ni O1 C21 94.6(2) . . . . ?
N25 Ni O1B N23 2.9(5) . . . . ?
O1 Ni O1B N23 -177.5(3) . . . . ?
C21 Ni O1B N23 -178.9(2) . . . . ?
N22 Ni O1B N23 94.9(2) . . . . ?
N24 Ni O1B N23 -91.5(2) . . . . ?
Ni O1 C21 C4 111.5(4) . . . . ?
Ni O1 C21 C1 -108.5(4) . . . . ?
N25 Ni C21 O1 -178.9(2) . . . . ?
N23 Ni C21 O1 0.2(4) . . . . ?
O1B Ni C21 O1 2.1(3) . . . . ?
N22 Ni C21 O1 85.6(2) . . . . ?
N24 Ni C21 O1 -83.3(2) . . . . ?
N25 Ni C21 C4 66.8(3) . . . . ?
N23 Ni C21 C4 -114.1(4) . . . . ?
O1 Ni C21 C4 -114.3(4) . . . . ?
O1B Ni C21 C4 -112.2(4) . . . . ?
N22 Ni C21 C4 -28.8(3) . . . . ?
N24 Ni C21 C4 162.4(3) . . . . ?
N25 Ni C21 C1 -59.5(3) . . . . ?
N23 Ni C21 C1 119.6(4) . . . . ?
O1 Ni C21 C1 119.4(4) . . . . ?
O1B Ni C21 C1 121.5(3) . . . . ?
N22 Ni C21 C1 -155.0(3) . . . . ?
N24 Ni C21 C1 36.1(3) . . . . ?
N25 Ni N22 C6 -99.2(3) . . . . ?
N23 Ni N22 C6 158.6(3) . . . . ?
O1 Ni N22 C6 42.0(3) . . . . ?
C21 Ni N22 C6 2.8(3) . . . . ?
O1B Ni N22 C6 113.5(3) . . . . ?
N24 Ni N22 C6 79.4(7) . . . . ?
N25 Ni N22 C9 92.5(3) . . . . ?
N23 Ni N22 C9 -9.6(3) . . . . ?
O1 Ni N22 C9 -126.2(3) . . . . ?
C21 Ni N22 C9 -165.4(3) . . . . ?
O1B Ni N22 C9 -54.7(3) . . . . ?
N24 Ni N22 C9 -88.8(7) . . . . ?
Ni O1B N23 C11 -116.3(4) . . . . ?
Ni O1B N23 C14 119.5(3) . . . . ?
N25 Ni N23 C11 -66.4(4) . . . . ?
O1 Ni N23 C11 114.6(4) . . . . ?
C21 Ni N23 C11 114.5(5) . . . . ?
O1B Ni N23 C11 112.0(5) . . . . ?
N22 Ni N23 C11 29.4(4) . . . . ?
N24 Ni N23 C11 -161.9(4) . . . . ?
N25 Ni N23 C14 76.9(5) . . . . ?
O1 Ni N23 C14 -102.1(4) . . . . ?
C21 Ni N23 C14 -102.2(5) . . . . ?
O1B Ni N23 C14 -104.7(5) . . . . ?
N22 Ni N23 C14 172.7(4) . . . . ?
N24 Ni N23 C14 -18.6(4) . . . . ?
N25 Ni N23 O1B -178.4(3) . . . . ?
O1 Ni N23 O1B 2.6(3) . . . . ?
C21 Ni N23 O1B 2.5(5) . . . . ?
N22 Ni N23 O1B -82.6(3) . . . . ?
N24 Ni N23 O1B 86.1(3) . . . . ?
N25 Ni N24 C16 -104.6(3) . . . . ?
N23 Ni N24 C16 -2.6(3) . . . . ?
O1 Ni N24 C16 114.2(3) . . . . ?
C21 Ni N24 C16 153.3(3) . . . . ?
O1B Ni N24 C16 42.7(3) . . . . ?
N22 Ni N24 C16 76.7(7) . . . . ?
N25 Ni N24 C19 89.0(3) . . . . ?
N23 Ni N24 C19 -169.0(3) . . . . ?
O1 Ni N24 C19 -52.2(3) . . . . ?
C21 Ni N24 C19 -13.1(3) . . . . ?
O1B Ni N24 C19 -123.7(3) . . . . ?
N22 Ni N24 C19 -89.7(7) . . . . ?
N23 Ni N25 C57 116.3(3) . . . . ?
O1 Ni N25 C57 -65.2(4) . . . . ?
C21 Ni N25 C57 -64.1(4) . . . . ?
O1B Ni N25 C57 114.2(5) . . . . ?
N22 Ni N25 C57 25.5(4) . . . . ?
N24 Ni N25 C57 -154.3(3) . . . . ?
N23 Ni N25 C53 -65.7(4) . . . . ?
O1 Ni N25 C53 112.8(4) . . . . ?
C21 Ni N25 C53 113.9(4) . . . . ?
O1B Ni N25 C53 -67.8(5) . . . . ?
N22 Ni N25 C53 -156.5(4) . . . . ?
N24 Ni N25 C53 23.7(4) . . . . ?
C3 N2 C1 C20 177.9(4) . . . . ?
C3 N2 C1 C21 -2.2(5) . . . . ?
O1 C21 C1 N2 -141.6(4) . . . . ?
C4 C21 C1 N2 3.5(5) . . . . ?
Ni C21 C1 N2 136.4(3) . . . . ?
O1 C21 C1 C20 38.3(7) . . . . ?
C4 C21 C1 C20 -176.5(4) . . . . ?
Ni C21 C1 C20 -43.7(6) . . . . ?
C1 N2 C3 C4 -0.1(5) . . . . ?
N2 C3 C4 C5 -177.5(4) . . . . ?
N2 C3 C4 C21 2.4(5) . . . . ?
O1 C21 C4 C5 -36.7(6) . . . . ?
C1 C21 C4 C5 176.4(4) . . . . ?
Ni C21 C4 C5 44.6(6) . . . . ?
O1 C21 C4 C3 143.4(4) . . . . ?
C1 C21 C4 C3 -3.5(5) . . . . ?
Ni C21 C4 C3 -135.3(3) . . . . ?
C3 C4 C5 C6 157.7(4) . . . . ?
C21 C4 C5 C6 -22.1(6) . . . . ?
C3 C4 C5 C25 -19.4(6) . . . . ?
C21 C4 C5 C25 160.8(4) . . . . ?
C9 N22 C6 C5 -173.2(3) . . . . ?
Ni N22 C6 C5 16.9(5) . . . . ?
C9 N22 C6 C7 2.1(4) . . . . ?
Ni N22 C6 C7 -167.9(2) . . . . ?
C4 C5 C6 N22 -11.9(5) . . . . ?
C25 C5 C6 N22 165.2(3) . . . . ?
C4 C5 C6 C7 173.6(3) . . . . ?
C25 C5 C6 C7 -9.4(5) . . . . ?
N22 C6 C7 C8 -2.0(4) . . . . ?
C5 C6 C7 C8 173.2(3) . . . . ?
C6 C7 C8 C9 1.1(4) . . . . ?
C6 N22 C9 C10 179.7(4) . . . . ?
Ni N22 C9 C10 -10.0(5) . . . . ?
C6 N22 C9 C8 -1.4(4) . . . . ?
Ni N22 C9 C8 168.9(2) . . . . ?
C7 C8 C9 N22 0.2(4) . . . . ?
C7 C8 C9 C10 179.1(4) . . . . ?
N22 C9 C10 C11 15.2(6) . . . . ?
C8 C9 C10 C11 -163.6(4) . . . . ?
N22 C9 C10 C32 -165.8(3) . . . . ?
C8 C9 C10 C32 15.5(6) . . . . ?
C14 N23 C11 C12 -2.8(5) . . . . ?
O1B N23 C11 C12 -130.8(5) . . . . ?
Ni N23 C11 C12 146.3(3) . . . . ?
C14 N23 C11 C10 176.2(4) . . . . ?
O1B N23 C11 C10 48.2(7) . . . . ?
Ni N23 C11 C10 -34.6(7) . . . . ?
C9 C10 C11 N23 8.9(7) . . . . ?
C32 C10 C11 N23 -170.2(4) . . . . ?
C9 C10 C11 C12 -172.2(4) . . . . ?
C32 C10 C11 C12 8.7(6) . . . . ?
N23 C11 C12 C13 2.1(5) . . . . ?
C10 C11 C12 C13 -177.0(4) . . . . ?
C11 C12 C13 C14 -0.4(5) . . . . ?
C11 N23 C14 C15 -179.9(4) . . . . ?
O1B N23 C14 C15 -48.6(7) . . . . ?
Ni N23 C14 C15 31.7(7) . . . . ?
C11 N23 C14 C13 2.6(5) . . . . ?
O1B N23 C14 C13 133.9(4) . . . . ?
Ni N23 C14 C13 -145.8(3) . . . . ?
C12 C13 C14 N23 -1.4(5) . . . . ?
C12 C13 C14 C15 -178.9(4) . . . . ?
N23 C14 C15 C16 -17.1(7) . . . . ?
C13 C14 C15 C16 160.0(4) . . . . ?
N23 C14 C15 C39 164.2(5) . . . . ?
C13 C14 C15 C39 -18.7(6) . . . . ?
C19 N24 C16 C15 -176.1(3) . . . . ?
Ni N24 C16 C15 15.4(5) . . . . ?
C19 N24 C16 C17 1.2(4) . . . . ?
Ni N24 C16 C17 -167.3(2) . . . . ?
C14 C15 C16 N24 -7.8(6) . . . . ?
C39 C15 C16 N24 170.8(3) . . . . ?
C14 C15 C16 C17 175.3(4) . . . . ?
C39 C15 C16 C17 -6.0(6) . . . . ?
N24 C16 C17 C18 -2.0(4) . . . . ?
C15 C16 C17 C18 175.2(4) . . . . ?
C16 C17 C18 C19 1.9(4) . . . . ?
C16 N24 C19 C20 179.2(3) . . . . ?
Ni N24 C19 C20 -11.9(5) . . . . ?
C16 N24 C19 C18 0.0(4) . . . . ?
Ni N24 C19 C18 168.9(2) . . . . ?
C17 C18 C19 N24 -1.2(4) . . . . ?
C17 C18 C19 C20 179.6(4) . . . . ?
N2 C1 C20 C19 -167.3(4) . . . . ?
C21 C1 C20 C19 12.8(7) . . . . ?
N2 C1 C20 C46 10.4(6) . . . . ?
C21 C1 C20 C46 -169.5(4) . . . . ?
N24 C19 C20 C1 18.7(6) . . . . ?
C18 C19 C20 C1 -162.2(4) . . . . ?
N24 C19 C20 C46 -159.1(3) . . . . ?
C18 C19 C20 C46 20.0(6) . . . . ?
C4 C5 C25 C26 -46.6(5) . . . . ?
C6 C5 C25 C26 136.3(4) . . . . ?
C4 C5 C25 C30 130.9(4) . . . . ?
C6 C5 C25 C30 -46.2(5) . . . . ?
C30 C25 C26 C27 0.4(6) . . . . ?
C5 C25 C26 C27 178.0(4) . . . . ?
C25 C26 C27 C28 -0.5(7) . . . . ?
C26 C27 C28 C29 0.3(6) . . . . ?
C26 C27 C28 C31 -176.5(4) . . . . ?
C27 C28 C29 C30 0.0(6) . . . . ?
C31 C28 C29 C30 176.8(4) . . . . ?
C28 C29 C30 C25 -0.1(6) . . . . ?
C26 C25 C30 C29 -0.1(6) . . . . ?
C5 C25 C30 C29 -177.7(4) . . . . ?
C9 C10 C32 C33 54.4(5) . . . . ?
C11 C10 C32 C33 -126.5(4) . . . . ?
C9 C10 C32 C37 -125.5(4) . . . . ?
C11 C10 C32 C37 53.7(5) . . . . ?
C37 C32 C33 C34 0.5(6) . . . . ?
C10 C32 C33 C34 -179.3(4) . . . . ?
C32 C33 C34 C35 1.3(6) . . . . ?
C33 C34 C35 C36 -1.5(6) . . . . ?
C33 C34 C35 C38 177.4(4) . . . . ?
C34 C35 C36 C37 0.0(6) . . . . ?
C38 C35 C36 C37 -178.9(4) . . . . ?
C35 C36 C37 C32 1.8(6) . . . . ?
C33 C32 C37 C36 -2.0(6) . . . . ?
C10 C32 C37 C36 177.8(3) . . . . ?
C16 C15 C39 C40 128.3(4) . . . . ?
C14 C15 C39 C40 -52.9(6) . . . . ?
C16 C15 C39 C44 -50.3(6) . . . . ?
C14 C15 C39 C44 128.5(4) . . . . ?
C44 C39 C40 C41 0.3(7) . . . . ?
C15 C39 C40 C41 -178.3(5) . . . . ?
C39 C40 C41 C42 -1.5(8) . . . . ?
C40 C41 C42 C43 1.3(9) . . . . ?
C40 C41 C42 C45 179.3(6) . . . . ?
C41 C42 C43 C44 0.2(8) . . . . ?
C45 C42 C43 C44 -177.7(6) . . . . ?
C42 C43 C44 C39 -1.5(7) . . . . ?
C40 C39 C44 C43 1.2(6) . . . . ?
C15 C39 C44 C43 179.8(4) . . . . ?
C1 C20 C46 C51 56.3(6) . . . . ?
C19 C20 C46 C51 -125.9(4) . . . . ?
C1 C20 C46 C47 -127.5(4) . . . . ?
C19 C20 C46 C47 50.3(5) . . . . ?
C51 C46 C47 C48 0.6(6) . . . . ?
C20 C46 C47 C48 -175.8(4) . . . . ?
C46 C47 C48 C49 -0.3(7) . . . . ?
C47 C48 C49 C50 0.0(7) . . . . ?
C47 C48 C49 C52 176.0(4) . . . . ?
C48 C49 C50 C51 -0.1(7) . . . . ?
C52 C49 C50 C51 -176.1(4) . . . . ?
C47 C46 C51 C50 -0.7(6) . . . . ?
C20 C46 C51 C50 175.5(4) . . . . ?
C49 C50 C51 C46 0.5(7) . . . . ?
C57 N25 C53 C54 0.0(8) . . . . ?
Ni N25 C53 C54 -178.1(5) . . . . ?
N25 C53 C54 C55 -1.1(10) . . . . ?
C53 C54 C55 C56 0.3(10) . . . . ?
C54 C55 C56 C57 1.4(9) . . . . ?
C53 N25 C57 C56 1.8(7) . . . . ?
Ni N25 C57 C56 179.9(4) . . . . ?
C55 C56 C57 N25 -2.6(9) . . . . ?
Cl2 Cl3 C58 C59 30(2) . . . . ?
Cl1 Cl3 C58 C59 64.7(19) . . . . ?
Cl2 Cl3 C58 Cl6 -11(11) . . . . ?
Cl1 Cl3 C58 Cl6 24(11) . . . . ?
C59 Cl3 C58 Cl6 -41(10) . . . . ?
Cl1 Cl3 C58 Cl2 35.2(17) . . . . ?
C59 Cl3 C58 Cl2 -30(2) . . . . ?
Cl2 Cl3 C58 Cl5 -49(3) . . . . ?
Cl1 Cl3 C58 Cl5 -13(3) . . . . ?
C59 Cl3 C58 Cl5 -78(2) . . . . ?
Cl2 Cl3 C58 Cl4 -47.2(19) . . . . ?
Cl1 Cl3 C58 Cl4 -12.1(18) . . . . ?
C59 Cl3 C58 Cl4 -76.8(16) . . . . ?
Cl2 Cl3 C58 Cl1 -35.2(17) . . . . ?
C59 Cl3 C58 Cl1 -64.7(19) . . . . ?
Cl5 Cl6 C58 C59 -86.6(15) . . . . ?
Cl4 Cl6 C58 C59 -80.2(13) . . . . ?
Cl5 Cl6 C58 Cl3 -45(11) . . . . ?
Cl4 Cl6 C58 Cl3 -38(11) . . . . ?
C59 Cl6 C58 Cl3 42(10) . . . . ?
Cl5 Cl6 C58 Cl2 -54(2) . . . . ?
Cl4 Cl6 C58 Cl2 -47(2) . . . . ?
C59 Cl6 C58 Cl2 32.9(18) . . . . ?
Cl4 Cl6 C58 Cl5 6.3(7) . . . . ?
C59 Cl6 C58 Cl5 86.6(15) . . . . ?
Cl5 Cl6 C58 Cl4 -6.3(7) . . . . ?
C59 Cl6 C58 Cl4 80.2(13) . . . . ?
Cl5 Cl6 C58 Cl1 -23.3(18) . . . . ?
Cl4 Cl6 C58 Cl1 -16.9(15) . . . . ?
C59 Cl6 C58 Cl1 63.3(18) . . . . ?
Cl3 Cl2 C58 C59 -150(2) . . . . ?
Cl1 Cl2 C58 C59 87(2) . . . . ?
Cl1 Cl2 C58 Cl3 -123(3) . . . . ?
C59 Cl2 C58 Cl3 150(2) . . . . ?
Cl3 Cl2 C58 Cl6 177(3) . . . . ?
Cl1 Cl2 C58 Cl6 54(3) . . . . ?
C59 Cl2 C58 Cl6 -32.9(18) . . . . ?
Cl3 Cl2 C58 Cl5 147(2) . . . . ?
Cl1 Cl2 C58 Cl5 24(2) . . . . ?
C59 Cl2 C58 Cl5 -62.7(14) . . . . ?
Cl3 Cl2 C58 Cl4 138.5(18) . . . . ?
Cl1 Cl2 C58 Cl4 15(2) . . . . ?
C59 Cl2 C58 Cl4 -71.7(13) . . . . ?
Cl3 Cl2 C58 Cl1 123(3) . . . . ?
C59 Cl2 C58 Cl1 -87(2) . . . . ?
Cl4 Cl5 C58 C59 -82.1(14) . . . . ?
Cl6 Cl5 C58 C59 86.3(15) . . . . ?
Cl4 Cl5 C58 Cl3 3(2) . . . . ?
Cl6 Cl5 C58 Cl3 171(2) . . . . ?
C59 Cl5 C58 Cl3 85(2) . . . . ?
Cl4 Cl5 C58 Cl6 -168.4(13) . . . . ?
C59 Cl5 C58 Cl6 -86.3(15) . . . . ?
Cl4 Cl5 C58 Cl2 -19.4(13) . . . . ?
Cl6 Cl5 C58 Cl2 149.0(15) . . . . ?
C59 Cl5 C58 Cl2 62.6(14) . . . . ?
Cl6 Cl5 C58 Cl4 168.4(13) . . . . ?
C59 Cl5 C58 Cl4 82.1(14) . . . . ?
Cl4 Cl5 C58 Cl1 -7.3(13) . . . . ?
Cl6 Cl5 C58 Cl1 161.1(15) . . . . ?
C59 Cl5 C58 Cl1 74.7(16) . . . . ?
Cl5 Cl4 C58 C59 90.9(15) . . . . ?
Cl6 Cl4 C58 C59 84.1(14) . . . . ?
Cl1 Cl4 C58 C59 -81.4(16) . . . . ?
Cl5 Cl4 C58 Cl3 -178.2(14) . . . . ?
Cl6 Cl4 C58 Cl3 174.9(15) . . . . ?
C59 Cl4 C58 Cl3 90.8(17) . . . . ?
Cl1 Cl4 C58 Cl3 9.4(14) . . . . ?
Cl5 Cl4 C58 Cl6 6.9(8) . . . . ?
C59 Cl4 C58 Cl6 -84.1(14) . . . . ?
Cl1 Cl4 C58 Cl6 -165.5(13) . . . . ?
Cl5 Cl4 C58 Cl2 164.2(11) . . . . ?
Cl6 Cl4 C58 Cl2 157.3(11) . . . . ?
C59 Cl4 C58 Cl2 73.3(13) . . . . ?
Cl1 Cl4 C58 Cl2 -8.1(12) . . . . ?
Cl6 Cl4 C58 Cl5 -6.9(8) . . . . ?
C59 Cl4 C58 Cl5 -90.9(15) . . . . ?
Cl1 Cl4 C58 Cl5 -172.3(14) . . . . ?
Cl5 Cl4 C58 Cl1 172.3(14) . . . . ?
Cl6 Cl4 C58 Cl1 165.5(13) . . . . ?
C59 Cl4 C58 Cl1 81.4(16) . . . . ?
Cl2 Cl1 C58 C59 -86(2) . . . . ?
Cl3 Cl1 C58 C59 -113.1(18) . . . . ?
Cl4 Cl1 C58 C59 78.3(13) . . . . ?
Cl2 Cl1 C58 Cl3 27.2(14) . . . . ?
C59 Cl1 C58 Cl3 113.1(18) . . . . ?
Cl4 Cl1 C58 Cl3 -168.6(17) . . . . ?
Cl2 Cl1 C58 Cl6 -149.2(19) . . . . ?
Cl3 Cl1 C58 Cl6 -176.4(17) . . . . ?
C59 Cl1 C58 Cl6 -63.3(16) . . . . ?
Cl4 Cl1 C58 Cl6 15.0(13) . . . . ?
Cl3 Cl1 C58 Cl2 -27.2(14) . . . . ?
C59 Cl1 C58 Cl2 86(2) . . . . ?
Cl4 Cl1 C58 Cl2 164(2) . . . . ?
Cl2 Cl1 C58 Cl5 -161(2) . . . . ?
Cl3 Cl1 C58 Cl5 172.2(15) . . . . ?
C59 Cl1 C58 Cl5 -74.7(13) . . . . ?
Cl4 Cl1 C58 Cl5 3.6(6) . . . . ?
Cl2 Cl1 C58 Cl4 -164(2) . . . . ?
Cl3 Cl1 C58 Cl4 168.6(17) . . . . ?
C59 Cl1 C58 Cl4 -78.3(13) . . . . ?
Cl3 C58 C59 Cl6 -175.1(13) . . . . ?
Cl2 C58 C59 Cl6 -163.3(9) . . . . ?
Cl5 C58 C59 Cl6 -30.6(4) . . . . ?
Cl4 C58 C59 Cl6 -58.9(6) . . . . ?
Cl1 C58 C59 Cl6 -131.8(13) . . . . ?
Cl3 C58 C59 Cl2 -11.8(8) . . . . ?
Cl6 C58 C59 Cl2 163.3(9) . . . . ?
Cl5 C58 C59 Cl2 132.6(8) . . . . ?
Cl4 C58 C59 Cl2 104.4(8) . . . . ?
Cl1 C58 C59 Cl2 31.4(9) . . . . ?
Cl6 C58 C59 Cl3 175.1(13) . . . . ?
Cl2 C58 C59 Cl3 11.8(8) . . . . ?
Cl5 C58 C59 Cl3 144.4(12) . . . . ?
Cl4 C58 C59 Cl3 116.2(12) . . . . ?
Cl1 C58 C59 Cl3 43.3(12) . . . . ?
Cl3 C58 C59 Cl5 -144.4(12) . . . . ?
Cl6 C58 C59 Cl5 30.6(4) . . . . ?
Cl2 C58 C59 Cl5 -132.6(8) . . . . ?
Cl4 C58 C59 Cl5 -28.2(3) . . . . ?
Cl1 C58 C59 Cl5 -101.2(11) . . . . ?
Cl3 C58 C59 Cl4 -116.2(12) . . . . ?
Cl6 C58 C59 Cl4 58.9(6) . . . . ?
Cl2 C58 C59 Cl4 -104.4(8) . . . . ?
Cl5 C58 C59 Cl4 28.2(3) . . . . ?
Cl1 C58 C59 Cl4 -73.0(11) . . . . ?
Cl3 C58 C59 Cl1 -43.3(12) . . . . ?
Cl6 C58 C59 Cl1 131.8(13) . . . . ?
Cl2 C58 C59 Cl1 -31.4(9) . . . . ?
Cl5 C58 C59 Cl1 101.2(11) . . . . ?
Cl4 C58 C59 Cl1 73.0(11) . . . . ?
Cl5 Cl6 C59 C58 88.2(15) . . . . ?
Cl4 Cl6 C59 C58 82.9(13) . . . . ?
Cl5 Cl6 C59 Cl2 67.6(15) . . . . ?
C58 Cl6 C59 Cl2 -20.6(12) . . . . ?
Cl4 Cl6 C59 Cl2 62.3(13) . . . . ?
Cl5 Cl6 C59 Cl3 84.3(12) . . . . ?
C58 Cl6 C59 Cl3 -3.9(10) . . . . ?
Cl4 Cl6 C59 Cl3 79.0(9) . . . . ?
C58 Cl6 C59 Cl5 -88.2(15) . . . . ?
Cl4 Cl6 C59 Cl5 -5.3(7) . . . . ?
Cl5 Cl6 C59 Cl4 5.3(7) . . . . ?
C58 Cl6 C59 Cl4 -82.9(13) . . . . ?
Cl5 Cl6 C59 Cl1 36.0(16) . . . . ?
C58 Cl6 C59 Cl1 -52.2(16) . . . . ?
Cl4 Cl6 C59 Cl1 30.7(13) . . . . ?
Cl3 Cl2 C59 C58 22.2(16) . . . . ?
Cl1 Cl2 C59 C58 -92(2) . . . . ?
Cl3 Cl2 C59 Cl6 42.5(18) . . . . ?
Cl1 Cl2 C59 Cl6 -71(3) . . . . ?
C58 Cl2 C59 Cl6 20.3(12) . . . . ?
Cl1 Cl2 C59 Cl3 -114(2) . . . . ?
C58 Cl2 C59 Cl3 -22.2(16) . . . . ?
Cl3 Cl2 C59 Cl5 71.6(15) . . . . ?
Cl1 Cl2 C59 Cl5 -42(2) . . . . ?
C58 Cl2 C59 Cl5 49.4(12) . . . . ?
Cl3 Cl2 C59 Cl4 88.9(14) . . . . ?
Cl1 Cl2 C59 Cl4 -25(2) . . . . ?
C58 Cl2 C59 Cl4 66.7(12) . . . . ?
Cl3 Cl2 C59 Cl1 114(2) . . . . ?
C58 Cl2 C59 Cl1 92(2) . . . . ?
Cl2 Cl3 C59 C58 -151(2) . . . . ?
Cl1 Cl3 C59 C58 -111(2) . . . . ?
Cl2 Cl3 C59 Cl6 -146.4(15) . . . . ?
C58 Cl3 C59 Cl6 4.8(13) . . . . ?
Cl1 Cl3 C59 Cl6 -105.7(17) . . . . ?
C58 Cl3 C59 Cl2 151(2) . . . . ?
Cl1 Cl3 C59 Cl2 40.8(16) . . . . ?
Cl2 Cl3 C59 Cl5 -117.0(14) . . . . ?
C58 Cl3 C59 Cl5 34.3(14) . . . . ?
Cl1 Cl3 C59 Cl5 -76.2(16) . . . . ?
Cl2 Cl3 C59 Cl4 -93.1(14) . . . . ?
C58 Cl3 C59 Cl4 58.2(14) . . . . ?
Cl1 Cl3 C59 Cl4 -52.4(15) . . . . ?
Cl2 Cl3 C59 Cl1 -40.8(16) . . . . ?
C58 Cl3 C59 Cl1 111(2) . . . . ?
Cl4 Cl5 C59 C58 90.7(15) . . . . ?
Cl6 Cl5 C59 C58 -79.5(15) . . . . ?
Cl4 Cl5 C59 Cl6 170.3(14) . . . . ?
C58 Cl5 C59 Cl6 79.5(15) . . . . ?
Cl4 Cl5 C59 Cl2 41.4(12) . . . . ?
Cl6 Cl5 C59 Cl2 -128.9(13) . . . . ?
C58 Cl5 C59 Cl2 -49.3(13) . . . . ?
Cl4 Cl5 C59 Cl3 64.5(11) . . . . ?
Cl6 Cl5 C59 Cl3 -105.8(12) . . . . ?
C58 Cl5 C59 Cl3 -26.2(11) . . . . ?
Cl6 Cl5 C59 Cl4 -170.3(14) . . . . ?
C58 Cl5 C59 Cl4 -90.7(15) . . . . ?
Cl4 Cl5 C59 Cl1 22.0(13) . . . . ?
Cl6 Cl5 C59 Cl1 -148.3(15) . . . . ?
C58 Cl5 C59 Cl1 -68.7(15) . . . . ?
Cl5 Cl4 C59 C58 -79.2(14) . . . . ?
Cl6 Cl4 C59 C58 -73.5(13) . . . . ?
Cl1 Cl4 C59 C58 77.1(16) . . . . ?
Cl5 Cl4 C59 Cl6 -5.6(8) . . . . ?
C58 Cl4 C59 Cl6 73.5(13) . . . . ?
Cl1 Cl4 C59 Cl6 150.6(13) . . . . ?
Cl5 Cl4 C59 Cl2 -143.4(11) . . . . ?
Cl6 Cl4 C59 Cl2 -137.7(10) . . . . ?
C58 Cl4 C59 Cl2 -64.2(13) . . . . ?
Cl1 Cl4 C59 Cl2 12.9(12) . . . . ?
Cl5 Cl4 C59 Cl3 -120.0(10) . . . . ?
Cl6 Cl4 C59 Cl3 -114.4(10) . . . . ?
C58 Cl4 C59 Cl3 -40.9(11) . . . . ?
Cl1 Cl4 C59 Cl3 36.2(11) . . . . ?
Cl6 Cl4 C59 Cl5 5.6(8) . . . . ?
C58 Cl4 C59 Cl5 79.2(14) . . . . ?
Cl1 Cl4 C59 Cl5 156.3(14) . . . . ?
Cl5 Cl4 C59 Cl1 -156.3(14) . . . . ?
Cl6 Cl4 C59 Cl1 -150.6(13) . . . . ?
C58 Cl4 C59 Cl1 -77.1(16) . . . . ?
Cl2 Cl1 C59 C58 77(2) . . . . ?
Cl3 Cl1 C59 C58 45.9(14) . . . . ?
Cl4 Cl1 C59 C58 -76.0(13) . . . . ?
Cl2 Cl1 C59 Cl6 127(2) . . . . ?
Cl3 Cl1 C59 Cl6 95.4(16) . . . . ?
C58 Cl1 C59 Cl6 49.5(14) . . . . ?
Cl4 Cl1 C59 Cl6 -26.5(11) . . . . ?
Cl3 Cl1 C59 Cl2 -31.4(13) . . . . ?
C58 Cl1 C59 Cl2 -77(2) . . . . ?
Cl4 Cl1 C59 Cl2 -153(2) . . . . ?
Cl2 Cl1 C59 Cl3 31.4(13) . . . . ?
C58 Cl1 C59 Cl3 -45.9(14) . . . . ?
Cl4 Cl1 C59 Cl3 -121.9(15) . . . . ?
Cl2 Cl1 C59 Cl5 143(2) . . . . ?
Cl3 Cl1 C59 Cl5 111.5(13) . . . . ?
C58 Cl1 C59 Cl5 65.6(13) . . . . ?
Cl4 Cl1 C59 Cl5 -10.4(6) . . . . ?
Cl2 Cl1 C59 Cl4 153(2) . . . . ?
Cl3 Cl1 C59 Cl4 121.9(15) . . . . ?
C58 Cl1 C59 Cl4 76.0(13) . . . . ?
